data_1571803
loop_
_publ_author_name
'Ye, Shounuan'
'Chen, Tianyi'
'Yu, Jinyang'
'Wang, Shanlu'
'Li, Shuixing'
'Wang, Jingxi'
'Fu, Yuang'
'Zhu, Yuxuan'
'Wang, Mengting'
'Lu, Xinhui'
'Ma, Zaifei'
'Li, Chang-Zhi'
'Shi, Minmin'
'Chen, Hongzheng'

_publ_section_title
;
 Enhanced crystal network and charge transfer of non-fused ring electron
 acceptors via interchain interaction for efficient and stable organic
 solar cells
;
_journal_issue 14
_journal_name_full 'Energy &amp; Environmental Science'
_journal_page_first 5137
_journal_page_last 5146
_journal_paper_doi 10.1039/D4EE02027H
_journal_volume 17
_journal_year 2024
_chemical_formula_moiety 'C84 H74 F6 N4 O6 S6'
_chemical_formula_sum 'C84 H74 F6 N4 O6 S6'
_chemical_formula_weight 1541.83
_space_group_crystal_system monoclinic
_space_group_IT_number 14
_space_group_name_Hall '-P 2ybc'
_space_group_name_H-M_alt 'P 1 21/c 1'
_atom_sites_solution_hydrogens mixed
_audit_creation_date 2024-03-12
_audit_creation_method
;
Olex2 1.2
(compiled 2018.05.29 svn.r3508 for OlexSys, GUI svn.r5506)
;
_audit_update_record
;
2024-05-08 deposited with the CCDC.	2024-06-07 downloaded from the CCDC.
;
_cell_angle_alpha 90
_cell_angle_beta 91.450(2)
_cell_angle_gamma 90
_cell_formula_units_Z 2
_cell_length_a 20.4033(9)
_cell_length_b 7.8689(3)
_cell_length_c 25.4607(12)
_cell_measurement_reflns_used 9957
_cell_measurement_temperature 170(2)
_cell_measurement_theta_max 68.469
_cell_measurement_theta_min 4.048
_cell_volume 4086.4(3)
_computing_cell_refinement 'SAINT V8.40B (?, 2016)'
_computing_data_reduction 'SAINT V8.40B (?, 2016)'
_computing_molecular_graphics 'Olex2 (Dolomanov et al., 2009)'
_computing_publication_material 'Olex2 (Dolomanov et al., 2009)'
_computing_structure_refinement 'ShelXL (Sheldrick, 2015)'
_computing_structure_solution 'SHELXT 2018/2 (Sheldrick, 2018)'
_diffrn_ambient_temperature 170.0
_diffrn_measured_fraction_theta_full 0.993
_diffrn_measured_fraction_theta_max 0.993
_diffrn_measurement_device_type 'Bruker APEX-II CCD'
_diffrn_measurement_method '\f and \w scans'
_diffrn_radiation_type CuK\a
_diffrn_radiation_wavelength 1.54178
_diffrn_reflns_av_R_equivalents 0.0470
_diffrn_reflns_av_unetI/netI 0.0424
_diffrn_reflns_Laue_measured_fraction_full 0.993
_diffrn_reflns_Laue_measured_fraction_max 0.993
_diffrn_reflns_limit_h_max 23
_diffrn_reflns_limit_h_min -24
_diffrn_reflns_limit_k_max 9
_diffrn_reflns_limit_k_min -9
_diffrn_reflns_limit_l_max 27
_diffrn_reflns_limit_l_min -30
_diffrn_reflns_number 34671
_diffrn_reflns_point_group_measured_fraction_full 0.993
_diffrn_reflns_point_group_measured_fraction_max 0.993
_diffrn_reflns_theta_full 66.596
_diffrn_reflns_theta_max 66.596
_diffrn_reflns_theta_min 2.166
_diffrn_standards_number 0
_exptl_absorpt_coefficient_mu 2.101
_exptl_absorpt_correction_T_max 0.7531
_exptl_absorpt_correction_T_min 0.4084
_exptl_absorpt_correction_type multi-scan
_exptl_absorpt_process_details
'SADABS-2016/2 (Bruker,2016/2) was used for absorption correction. wR2(int) was 0.1387 before and 0.0736 after correction. The Ratio of minimum to maximum transmission is 0.5423. The \l/2 correction factor is Not present.'
_exptl_crystal_colour 'clear light brown'
_exptl_crystal_colour_lustre clear
_exptl_crystal_colour_modifier light
_exptl_crystal_colour_primary brown
_exptl_crystal_density_diffrn 1.253
_exptl_crystal_description block
_exptl_crystal_F_000 1608
_exptl_crystal_size_max 0.2
_exptl_crystal_size_mid 0.1
_exptl_crystal_size_min 0.1
_refine_diff_density_max 1.481
_refine_diff_density_min -0.426
_refine_diff_density_rms 0.090
_refine_ls_extinction_method none
_refine_ls_goodness_of_fit_ref 1.050
_refine_ls_hydrogen_treatment constr
_refine_ls_matrix_type full
_refine_ls_number_parameters 538
_refine_ls_number_reflns 7187
_refine_ls_number_restraints 98
_refine_ls_restrained_S_all 1.071
_refine_ls_R_factor_all 0.0877
_refine_ls_R_factor_gt 0.0821
_refine_ls_shift/su_max 0.000
_refine_ls_shift/su_mean 0.000
_refine_ls_structure_factor_coef Fsqd
_refine_ls_weighting_details 'w=1/[\s^2^(Fo^2^)+(0.1521P)^2^+6.1309P] where P=(Fo^2^+2Fc^2^)/3'
_refine_ls_weighting_scheme calc
_refine_ls_wR_factor_gt 0.2414
_refine_ls_wR_factor_ref 0.2464
_reflns_Friedel_coverage 0.000
_reflns_number_gt 6323
_reflns_number_total 7187
_reflns_threshold_expression 'I > 2\s(I)'
_cod_data_source_file d4ee02027h2.cif
_cod_data_source_block cu_20240307ysn_f_0m_a
_cod_depositor_comments 'Adding full bibliography for 1571803--1571805.cif.'
_cod_database_code 1571803
_shelx_shelxl_version_number 2016/6
_shelx_space_group_comment
;
The symmetry employed for this shelxl refinement is uniquely defined
by the following loop, which should always be used as a source of
symmetry information in preference to the above space-group names.
They are only intended as comments.
;
_shelx_estimated_absorpt_t_max 0.817
_shelx_estimated_absorpt_t_min 0.679
_olex2_refinement_description
;
1. Fixed Uiso
 At 1.2 times of:
  All C(H) groups, All C(H,H) groups, All C(H,H,H,H) groups
 At 1.5 times of:
  All C(H,H,H) groups
2. Restrained distances
 C4B-C3B
 1.54 with sigma of 0.02
 C5B-C4B = C6B-C5B
 1.54 with sigma of 0.02
 C4B-C3B = C5B-C4B = C6B-C5B
 1.54 with sigma of 0.02
 C3B-C2B = C2B-C1B
 1.54 with sigma of 0.02
 C4B-C2B
 2.5 with sigma of 0.02
 C4-C1A
 1.54 with sigma of 0.02
 C5-C4
 1.54 with sigma of 0.02
 C2-C1 = C5-C1
 1.54 with sigma of 0.02
 C2-C0AA
 1.54 with sigma of 0.02
3. Uiso/Uaniso restraints and constraints
Uanis(C0AA) \\sim Ueq, Uanis(C2) \\sim Ueq, Uanis(C1) \\sim Ueq, Uanis(C5)
\\sim Ueq, Uanis(C4) \\sim Ueq, Uanis(C2B) \\sim Ueq, Uanis(C3B) \\sim Ueq,
Uanis(C4B) \\sim Ueq, Uanis(C5B) \\sim Ueq, Uanis(C6B) \\sim Ueq, Uanis(C1A)
\\sim Ueq, Uanis(C1B) \\sim Ueq, Uanis(C01B) \\sim Ueq, Uanis(C017) \\sim Ueq:
with sigma of 0.01 and sigma for terminal atoms of 0.02
4. Others
 Fixed Sof: H01L(0.5) H01M(0.5) H01N(0.5) H01O(0.5) C1A(0.5) H1AA(0.5)
 H1AB(0.5) C1B(0.5) H1BA(0.5) H1BB(0.5) C6B(0.5) H6BA(0.5) H6BB(0.5) H6BC(0.5)
 C5B(0.5) H5BA(0.5) H5BB(0.5) C4B(0.5) H4BA(0.5) H4BB(0.5) C3B(0.5) H3BA(0.5)
 H3BB(0.5) C2B(0.5) H2BA(0.5) H2BB(0.5) C4(0.5) H4A(0.5) H4B(0.5) C5(0.5)
 H5A(0.5) H5B(0.5) C1(0.5) H1A(0.5) H1B(0.5) C2(0.5) H2A(0.5) H2B(0.5)
 C0AA(0.5) H0AA(0.5) H0AB(0.5) H0AC(0.5)
5.a Riding coordinates:
 C01B(H01L,H01M), C01B(H01N,H01O)
5.b Ternary CH refined with riding coordinates:
 C00P(H00P), C011(H011)
5.c Secondary CH2 refined with riding coordinates:
 C017(H01G,H01H), C1A(H1AA,H1AB), C1B(H1BA,H1BB), C5B(H5BA,H5BB), C4B(H4BA,
 H4BB), C3B(H3BA,H3BB), C2B(H2BA,H2BB), C4(H4A,H4B), C5(H5A,H5B), C1(H1A,H1B),
 C2(H2A,H2B)
5.d Aromatic/amide H refined with riding coordinates:
 C00H(H00H), C00I(H00I), C00K(H00K), C00S(H00S), C00T(H00T), C013(H013)
5.e Idealised Me refined as rotating group:
 C00Z(H00A,H00B,H00C), C012(H01A,H01B,H01C), C016(H01D,H01E,H01F), C018(H01I,
 H01J,H01K), C6B(H6BA,H6BB,H6BC), C0AA(H0AA,H0AB,H0AC)
;
_olex2_submission_special_instructions 'No special instructions were received'

loop_
_space_group_symop_operation_xyz
'x, y, z'
'-x, y+1/2, -z+1/2'
'-x, -y, -z'
'x, -y-1/2, z-1/2'

loop_
_atom_site_label
_atom_site_type_symbol
_atom_site_fract_x
_atom_site_fract_y
_atom_site_fract_z
_atom_site_U_iso_or_equiv
_atom_site_adp_type
_atom_site_occupancy
_atom_site_site_symmetry_order
_atom_site_calc_flag
_atom_site_refinement_flags_posn
_atom_site_refinement_flags_adp
_atom_site_refinement_flags_occupancy
_atom_site_disorder_assembly
_atom_site_disorder_group
S001 S 1.08611(4) 0.56789(11) 0.46438(3) 0.0344(3) Uani 1 1 d . . . . .
F1 F 0.27918(15) -0.0431(4) 0.49386(18) 0.0934(12) Uani 1 1 d . . . . .
S002 S 0.63812(5) 0.34402(12) 0.45914(4) 0.0429(3) Uani 1 1 d . . . . .
F2 F 0.20672(13) 0.1954(4) 0.44888(14) 0.0747(9) Uani 1 1 d . . . . .
S003 S 0.78959(5) 0.67528(13) 0.42304(4) 0.0458(3) Uani 1 1 d . . . . .
N3 N 0.2701(3) 0.7540(8) 0.3828(3) 0.114(2) Uani 1 1 d . . . . .
N4 N 0.4623(2) 0.9165(7) 0.3668(2) 0.0863(15) Uani 1 1 d . . . . .
F005 F 0.96287(17) 0.6839(4) 0.22954(9) 0.0734(9) Uani 1 1 d . . . . .
O5 O 0.51938(17) 0.2061(5) 0.47078(18) 0.0750(10) Uani 1 1 d . . . . .
O6 O 0.89080(15) 0.3393(3) 0.36965(10) 0.0466(7) Uani 1 1 d . . . . .
C00A C 0.94593(17) 0.5519(4) 0.44391(13) 0.0311(7) Uani 1 1 d . . . . .
C8 C 0.91889(19) 0.4797(5) 0.35000(14) 0.0392(8) Uani 1 1 d . . . . .
O7 O 0.99854(14) 0.8493(3) 0.40789(9) 0.0394(6) Uani 1 1 d . . . . .
C00B C 1.00413(17) 0.5328(4) 0.47511(13) 0.0309(7) Uani 1 1 d . . . . .
C00C C 0.94550(17) 0.5952(4) 0.38741(13) 0.0333(7) Uani 1 1 d . . . . .
C00E C 0.82382(18) 0.5058(5) 0.45840(14) 0.0366(8) Uani 1 1 d . . . . .
C00F C 0.97581(18) 0.7434(4) 0.36944(13) 0.0350(7) Uani 1 1 d . . . . .
C00G C 0.89291(17) 0.5048(4) 0.47276(13) 0.0334(7) Uani 1 1 d . . . . .
C00H C 0.77786(18) 0.3881(5) 0.47254(14) 0.0386(8) Uani 1 1 d . . . . .
H00H H 0.787584 0.288244 0.492189 0.046 Uiso 1 1 calc R . . . .
C00I C 0.5346(2) 0.5502(6) 0.41792(16) 0.0487(10) Uani 1 1 d . . . . .
H00I H 0.525901 0.655623 0.400928 0.058 Uiso 1 1 calc R . . . .
C00J C 0.71441(19) 0.4337(5) 0.45432(14) 0.0394(8) Uani 1 1 d . . . . .
C00K C 0.9808(2) 0.7766(5) 0.31563(14) 0.0452(9) Uani 1 1 d . . . . .
H00K H 1.000859 0.877449 0.303245 0.054 Uiso 1 1 calc R . . . .
C00L C 0.4785(2) 0.4594(6) 0.42830(16) 0.0477(9) Uani 1 1 d . . . . .
C00M C 0.4114(2) 0.5164(6) 0.41650(16) 0.0489(10) Uani 1 1 d . . . . .
C00N C 0.7120(2) 0.5883(5) 0.42764(15) 0.0430(9) Uani 1 1 d . . . . .
C00O C 0.9554(2) 0.6568(6) 0.28161(15) 0.0507(10) Uani 1 1 d . . . . .
C00P C 1.0358(2) 0.9995(5) 0.39430(15) 0.0466(9) Uani 1 1 d . . . . .
H00P H 1.012873 1.060683 0.364749 0.056 Uiso 1 1 calc R . . . .
C00Q C 0.60198(19) 0.5202(6) 0.42713(15) 0.0458(9) Uani 1 1 d . . . . .
C00R C 0.6492(2) 0.6420(6) 0.41261(16) 0.0490(10) Uani 1 1 d . . . . .
C00S C 0.9241(2) 0.5114(5) 0.29634(15) 0.0483(10) Uani 1 1 d . . . . .
H00S H 0.906549 0.434532 0.270897 0.058 Uiso 1 1 calc R . . . .
C00T C 0.2990(2) 0.3618(6) 0.43045(19) 0.0560(11) Uani 1 1 d . . . . .
H00T H 0.272212 0.448119 0.415145 0.067 Uiso 1 1 calc R . . . .
C00U C 0.3670(2) 0.3780(6) 0.43318(17) 0.0495(10) Uani 1 1 d . . . . .
C00V C 0.2723(2) 0.2172(6) 0.4506(2) 0.0603(12) Uani 1 1 d . . . . .
C00W C 0.4743(2) 0.2930(6) 0.45370(19) 0.0537(10) Uani 1 1 d . . . . .
C00Y C 0.3904(2) 0.6674(6) 0.39537(19) 0.0576(11) Uani 1 1 d . . . . .
C00Z C 1.0362(3) 1.1084(6) 0.4424(2) 0.0686(14) Uani 1 1 d . . . . .
H00A H 1.061221 1.212372 0.435896 0.103 Uiso 1 1 calc GR . . . .
H00B H 1.056630 1.046138 0.471827 0.103 Uiso 1 1 calc GR . . . .
H00C H 0.991095 1.138229 0.450894 0.103 Uiso 1 1 calc GR . . . .
C010 C 0.4041(2) 0.2473(6) 0.45521(19) 0.0534(11) Uani 1 1 d . . . . .
C011 C 0.8550(2) 0.2239(5) 0.33519(17) 0.0523(10) Uani 1 1 d . . . . .
H011 H 0.882181 0.194753 0.304294 0.063 Uiso 1 1 calc R . . . .
C012 C 1.1035(2) 0.9519(7) 0.3782(2) 0.0640(13) Uani 1 1 d . . . . .
H01A H 1.100697 0.869346 0.349432 0.096 Uiso 1 1 calc GR . . . .
H01B H 1.127454 0.901415 0.408224 0.096 Uiso 1 1 calc GR . . . .
H01C H 1.126658 1.053626 0.366526 0.096 Uiso 1 1 calc GR . . . .
C013 C 0.3772(2) 0.1007(6) 0.4760(2) 0.0654(13) Uani 1 1 d . . . . .
H013 H 0.403661 0.012497 0.490739 0.079 Uiso 1 1 calc R . . . .
C014 C 0.3105(2) 0.0913(6) 0.4741(3) 0.0683(14) Uani 1 1 d . . . . .
C015 C 0.4328(2) 0.8041(7) 0.3800(2) 0.0634(12) Uani 1 1 d . . . . .
C016 C 0.8443(3) 0.0678(6) 0.3679(2) 0.0639(13) Uani 1 1 d . . . . .
H01D H 0.825718 -0.022770 0.345710 0.096 Uiso 1 1 calc GR . . . .
H01E H 0.813840 0.094372 0.395962 0.096 Uiso 1 1 calc GR . . . .
H01F H 0.886206 0.030005 0.383496 0.096 Uiso 1 1 calc GR . . . .
C017 C 0.6353(3) 0.8091(7) 0.3850(2) 0.0675(14) Uani 1 1 d . U . . .
H01G H 0.594346 0.857883 0.398696 0.081 Uiso 1 1 calc R . . . .
H01H H 0.671334 0.889435 0.393575 0.081 Uiso 1 1 calc R . . . .
C018 C 0.7910(3) 0.3048(7) 0.3166(2) 0.0732(15) Uani 1 1 d . . . . .
H01I H 0.800018 0.414519 0.300055 0.110 Uiso 1 1 calc GR . . . .
H01J H 0.762730 0.322205 0.346674 0.110 Uiso 1 1 calc GR . . . .
H01K H 0.768860 0.229864 0.291012 0.110 Uiso 1 1 calc GR . . . .
C01A C 0.3232(3) 0.7119(8) 0.3890(3) 0.0766(15) Uani 1 1 d . . . . .
C01B C 0.6284(4) 0.7930(10) 0.3265(3) 0.096(2) Uani 1 1 d . U . . .
H01L H 0.589588 0.722439 0.317192 0.115 Uiso 0.5 1 d R . P A 1
H01M H 0.667748 0.737569 0.312372 0.115 Uiso 0.5 1 d R . P A 1
H01N H 0.588888 0.722909 0.319042 0.115 Uiso 0.5 1 d R . P B 2
H01O H 0.619228 0.907509 0.312002 0.115 Uiso 0.5 1 d R . P B 2
C1A C 0.6198(8) 0.974(2) 0.3030(6) 0.106(5) Uani 0.5 1 d D U P C 1
H1AA H 0.577105 1.022018 0.313105 0.127 Uiso 0.5 1 calc R . P C 1
H1AB H 0.655033 1.049565 0.316839 0.127 Uiso 0.5 1 calc R . P C 1
C1B C 0.6816(6) 0.733(2) 0.2971(4) 0.080(3) Uani 0.5 1 d D U P C 2
H1BA H 0.692511 0.616451 0.308984 0.096 Uiso 0.5 1 calc R . P C 2
H1BB H 0.720238 0.805615 0.305162 0.096 Uiso 0.5 1 calc R . P C 2
C6B C 0.8721(8) 1.0025(17) 0.1916(5) 0.098(4) Uani 0.5 1 d D U P C 2
H6BA H 0.904287 1.012252 0.163881 0.147 Uiso 0.5 1 calc GR . P C 2
H6BB H 0.894935 0.989612 0.225705 0.147 Uiso 0.5 1 calc GR . P C 2
H6BC H 0.844852 1.105072 0.192014 0.147 Uiso 0.5 1 calc GR . P C 2
C5B C 0.8313(8) 0.857(2) 0.1818(6) 0.127(6) Uani 0.5 1 d D U P C 2
H5BA H 0.854620 0.752481 0.193233 0.152 Uiso 0.5 1 calc R . P C 2
H5BB H 0.821061 0.847358 0.143674 0.152 Uiso 0.5 1 calc R . P C 2
C4B C 0.7716(8) 0.875(2) 0.2102(6) 0.118(5) Uani 0.5 1 d D U P C 2
H4BA H 0.744113 0.965880 0.194317 0.141 Uiso 0.5 1 calc R . P C 2
H4BB H 0.781707 0.905168 0.247224 0.141 Uiso 0.5 1 calc R . P C 2
C3B C 0.7337(8) 0.700(2) 0.2075(5) 0.114(5) Uani 0.5 1 d D U P C 2
H3BA H 0.724880 0.666136 0.170522 0.137 Uiso 0.5 1 calc R . P C 2
H3BB H 0.759689 0.609269 0.225167 0.137 Uiso 0.5 1 calc R . P C 2
C2B C 0.6699(7) 0.730(2) 0.2356(5) 0.105(4) Uani 0.5 1 d D U P C 2
H2BA H 0.638455 0.638280 0.226230 0.126 Uiso 0.5 1 calc R . P C 2
H2BB H 0.650633 0.839241 0.223935 0.126 Uiso 0.5 1 calc R . P C 2
C4 C 0.6230(9) 0.963(2) 0.2438(6) 0.125(6) Uani 0.5 1 d D U P C 1
H4A H 0.667946 0.929007 0.234342 0.150 Uiso 0.5 1 calc R . P C 1
H4B H 0.614545 1.076845 0.228733 0.150 Uiso 0.5 1 calc R . P C 1
C5 C 0.5744(9) 0.837(3) 0.2186(10) 0.179(10) Uani 0.5 1 d D U P C 1
H5A H 0.580732 0.726827 0.236775 0.215 Uiso 0.5 1 calc R . P C 1
H5B H 0.587665 0.819993 0.181798 0.215 Uiso 0.5 1 calc R . P C 1
C1 C 0.5004(7) 0.8741(19) 0.2171(6) 0.097(4) Uani 0.5 1 d D U P C 1
H1A H 0.486130 0.917669 0.251437 0.116 Uiso 0.5 1 calc R . P C 1
H1B H 0.489179 0.958912 0.189581 0.116 Uiso 0.5 1 calc R . P C 1
C2 C 0.4695(9) 0.709(2) 0.2050(6) 0.112(5) Uani 0.5 1 d D U P C 1
H2A H 0.479378 0.620422 0.231577 0.135 Uiso 0.5 1 calc R . P C 1
H2B H 0.478219 0.667299 0.169179 0.135 Uiso 0.5 1 calc R . P C 1
C0AA C 0.4035(12) 0.787(3) 0.2100(11) 0.196(11) Uani 0.5 1 d D U P C 1
H0AA H 0.377026 0.763733 0.178190 0.294 Uiso 0.5 1 calc GR . P C 1
H0AB H 0.408092 0.910097 0.214669 0.294 Uiso 0.5 1 calc GR . P C 1
H0AC H 0.381946 0.738412 0.240531 0.294 Uiso 0.5 1 calc GR . P C 1

loop_
_atom_site_aniso_label
_atom_site_aniso_U_11
_atom_site_aniso_U_22
_atom_site_aniso_U_33
_atom_site_aniso_U_23
_atom_site_aniso_U_13
_atom_site_aniso_U_12
S001 0.0370(5) 0.0323(5) 0.0343(4) 0.0053(3) 0.0056(3) -0.0067(3)
F1 0.0554(18) 0.0454(16) 0.180(4) 0.0103(19) 0.014(2) -0.0190(13)
S002 0.0383(5) 0.0384(5) 0.0519(5) 0.0036(4) 0.0014(4) -0.0101(4)
F2 0.0403(14) 0.0700(19) 0.114(2) -0.0171(17) 0.0041(14) -0.0131(13)
S003 0.0401(5) 0.0445(6) 0.0528(6) 0.0193(4) -0.0003(4) -0.0093(4)
N3 0.056(3) 0.087(4) 0.197(7) 0.024(4) -0.007(3) 0.012(3)
N4 0.061(3) 0.075(3) 0.123(4) 0.031(3) 0.012(3) 0.003(3)
F005 0.122(3) 0.0673(18) 0.0311(12) 0.0005(11) 0.0101(13) -0.0273(17)
O5 0.0447(18) 0.054(2) 0.126(3) 0.020(2) -0.0019(18) -0.0118(16)
O6 0.0644(18) 0.0325(14) 0.0429(14) -0.0023(11) 0.0018(12) -0.0172(12)
C00A 0.0367(18) 0.0210(15) 0.0358(17) 0.0002(12) 0.0043(13) -0.0049(13)
C8 0.047(2) 0.0326(19) 0.0380(18) -0.0024(14) 0.0035(15) -0.0067(16)
O7 0.0554(16) 0.0275(12) 0.0354(12) 0.0027(9) 0.0027(11) -0.0117(11)
C00B 0.0372(18) 0.0226(15) 0.0333(16) 0.0000(12) 0.0053(13) -0.0077(13)
C00C 0.0384(18) 0.0300(17) 0.0317(16) 0.0002(13) 0.0028(13) -0.0038(14)
C00E 0.0383(19) 0.0337(19) 0.0379(17) 0.0035(14) 0.0031(14) -0.0060(15)
C00F 0.043(2) 0.0278(17) 0.0339(16) 0.0004(13) 0.0036(14) -0.0043(15)
C00G 0.0391(19) 0.0265(17) 0.0348(16) 0.0022(13) 0.0044(13) -0.0078(14)
C00H 0.0353(18) 0.0352(19) 0.0453(19) 0.0064(15) 0.0035(14) -0.0088(15)
C00I 0.046(2) 0.052(2) 0.047(2) 0.0062(18) -0.0038(17) -0.0066(19)
C00J 0.040(2) 0.037(2) 0.0406(18) 0.0047(15) 0.0056(15) -0.0086(16)
C00K 0.063(3) 0.037(2) 0.0369(18) 0.0048(15) 0.0088(16) -0.0099(18)
C00L 0.041(2) 0.053(2) 0.049(2) -0.0055(18) -0.0015(16) -0.0068(18)
C00M 0.042(2) 0.056(3) 0.050(2) -0.0086(19) 0.0034(16) -0.0075(19)
C00N 0.043(2) 0.043(2) 0.0437(19) 0.0082(16) 0.0020(15) -0.0101(17)
C00O 0.072(3) 0.049(2) 0.0312(18) -0.0015(16) 0.0078(17) -0.006(2)
C00P 0.064(3) 0.0294(19) 0.047(2) 0.0030(15) 0.0041(18) -0.0161(18)
C00Q 0.040(2) 0.052(2) 0.045(2) 0.0078(17) -0.0009(15) -0.0097(18)
C00R 0.043(2) 0.052(2) 0.051(2) 0.0165(18) -0.0017(17) -0.0077(18)
C00S 0.069(3) 0.041(2) 0.0342(18) -0.0055(16) 0.0010(17) -0.009(2)
C00T 0.044(2) 0.057(3) 0.067(3) -0.014(2) 0.0010(19) -0.007(2)
C00U 0.044(2) 0.050(2) 0.055(2) -0.0129(19) 0.0029(17) -0.0072(19)
C00V 0.039(2) 0.055(3) 0.087(3) -0.024(2) 0.008(2) -0.009(2)
C00W 0.044(2) 0.043(2) 0.074(3) -0.008(2) -0.003(2) -0.0069(19)
C00Y 0.046(2) 0.063(3) 0.063(3) 0.000(2) 0.0006(19) -0.002(2)
C00Z 0.103(4) 0.036(2) 0.067(3) -0.012(2) 0.013(3) -0.028(3)
C010 0.042(2) 0.043(2) 0.076(3) -0.015(2) 0.0070(19) -0.0073(18)
C011 0.063(3) 0.037(2) 0.057(2) -0.0101(18) -0.0026(19) -0.015(2)
C012 0.064(3) 0.058(3) 0.070(3) 0.000(2) 0.008(2) -0.024(2)
C013 0.051(3) 0.036(2) 0.110(4) -0.008(2) 0.004(2) -0.010(2)
C014 0.050(3) 0.040(2) 0.115(4) -0.013(3) 0.010(3) -0.014(2)
C015 0.049(3) 0.061(3) 0.080(3) 0.012(2) 0.007(2) 0.005(2)
C016 0.080(3) 0.038(2) 0.073(3) -0.007(2) 0.000(2) -0.019(2)
C017 0.056(3) 0.066(3) 0.080(3) 0.037(3) -0.008(2) -0.010(2)
C018 0.074(4) 0.064(3) 0.080(3) 0.002(3) -0.017(3) -0.020(3)
C01A 0.052(3) 0.067(3) 0.110(4) 0.010(3) 0.001(3) 0.001(3)
C01B 0.096(4) 0.113(5) 0.080(4) 0.044(4) -0.002(3) -0.004(4)
C1A 0.106(8) 0.099(8) 0.112(8) 0.034(7) -0.008(7) -0.003(7)
C1B 0.062(5) 0.118(8) 0.060(5) 0.002(5) -0.005(4) -0.005(6)
C6B 0.145(11) 0.073(8) 0.074(7) 0.003(6) -0.013(7) 0.016(8)
C5B 0.140(9) 0.134(9) 0.104(8) 0.007(7) -0.040(7) 0.017(8)
C4B 0.146(9) 0.117(9) 0.089(7) 0.003(7) -0.014(7) -0.006(8)
C3B 0.133(9) 0.141(9) 0.069(6) 0.007(7) 0.004(6) 0.002(8)
C2B 0.099(8) 0.119(8) 0.095(7) -0.008(7) -0.012(6) -0.013(7)
C4 0.126(9) 0.128(9) 0.121(9) 0.030(8) 0.009(7) -0.005(8)
C5 0.188(13) 0.185(13) 0.164(12) 0.003(9) 0.013(9) 0.002(9)
C1 0.088(7) 0.100(8) 0.102(7) 0.013(6) 0.012(6) 0.032(6)
C2 0.122(9) 0.135(9) 0.081(7) -0.018(7) 0.016(6) -0.013(8)
C0AA 0.239(19) 0.140(15) 0.209(18) -0.039(14) -0.013(15) 0.034(15)

loop_
_atom_type_symbol
_atom_type_description
_atom_type_scat_dispersion_real
_atom_type_scat_dispersion_imag
_atom_type_scat_source
C C 0.0181 0.0091 'International Tables Vol C Tables 4.2.6.8 and 6.1.1.4'
H H 0.0000 0.0000 'International Tables Vol C Tables 4.2.6.8 and 6.1.1.4'
F F 0.0727 0.0534 'International Tables Vol C Tables 4.2.6.8 and 6.1.1.4'
N N 0.0311 0.0180 'International Tables Vol C Tables 4.2.6.8 and 6.1.1.4'
O O 0.0492 0.0322 'International Tables Vol C Tables 4.2.6.8 and 6.1.1.4'
S S 0.3331 0.5567 'International Tables Vol C Tables 4.2.6.8 and 6.1.1.4'

loop_
_geom_angle_atom_site_label_1
_geom_angle_atom_site_label_2
_geom_angle_atom_site_label_3
_geom_angle
_geom_angle_site_symmetry_1
_geom_angle_site_symmetry_3
_geom_angle_publ_flag
C00B S001 C00G 91.07(16) . 3_766 ?
C00J S002 C00Q 90.76(19) . . ?
C00N S003 C00E 91.01(18) . . ?
C8 O6 C011 120.1(3) . . ?
C00B C00A C00C 123.6(3) . . ?
C00G C00A C00B 109.3(3) . . ?
C00G C00A C00C 126.7(3) . . ?
O6 C8 C00C 115.9(3) . . ?
O6 C8 C00S 123.7(3) . . ?
C00S C8 C00C 120.4(3) . . ?
C00F O7 C00P 119.9(3) . . ?
C00A C00B S001 134.1(3) . . ?
C00B C00B S001 110.3(3) 3_766 . ?
C00B C00B C00A 115.6(4) 3_766 . ?
C8 C00C C00A 120.0(3) . . ?
C00F C00C C00A 121.2(3) . . ?
C00F C00C C8 118.7(3) . . ?
C00G C00E S003 120.6(3) . . ?
C00H C00E S003 112.6(3) . . ?
C00H C00E C00G 126.7(3) . . ?
O7 C00F C00C 114.9(3) . . ?
O7 C00F C00K 123.9(3) . . ?
C00K C00F C00C 121.2(3) . . ?
C00A C00G S001 113.6(3) . 3_766 ?
C00A C00G C00E 129.7(3) . . ?
C00E C00G S001 116.7(2) . 3_766 ?
C00E C00H C00J 111.7(3) . . ?
C00L C00I C00Q 133.7(4) . . ?
C00H C00J S002 134.3(3) . . ?
C00N C00J S002 111.9(3) . . ?
C00N C00J C00H 113.8(3) . . ?
C00O C00K C00F 116.9(4) . . ?
C00I C00L C00M 125.3(4) . . ?
C00I C00L C00W 127.3(4) . . ?
C00W C00L C00M 107.4(4) . . ?
C00L C00M C00U 106.9(4) . . ?
C00Y C00M C00L 128.9(4) . . ?
C00Y C00M C00U 124.2(4) . . ?
C00J C00N S003 110.9(3) . . ?
C00J C00N C00R 114.8(4) . . ?
C00R C00N S003 134.3(3) . . ?
F005 C00O C00K 117.3(4) . . ?
F005 C00O C00S 117.7(4) . . ?
C00S C00O C00K 125.0(4) . . ?
O7 C00P C00Z 105.3(3) . . ?
O7 C00P C012 110.7(3) . . ?
C00Z C00P C012 112.4(4) . . ?
C00I C00Q S002 127.2(3) . . ?
C00I C00Q C00R 120.7(4) . . ?
C00R C00Q S002 112.0(3) . . ?
C00N C00R C00Q 110.5(4) . . ?
C00N C00R C017 123.4(4) . . ?
C00Q C00R C017 126.1(4) . . ?
C00O C00S C8 117.8(4) . . ?
C00V C00T C00U 117.6(5) . . ?
C00T C00U C00M 131.8(4) . . ?
C010 C00U C00M 109.2(4) . . ?
C010 C00U C00T 119.0(4) . . ?
F2 C00V C00T 119.9(5) . . ?
F2 C00V C014 118.0(4) . . ?
C00T C00V C014 122.1(4) . . ?
O5 C00W C00L 127.4(4) . . ?
O5 C00W C010 125.3(4) . . ?
C00L C00W C010 107.3(4) . . ?
C00M C00Y C015 124.8(4) . . ?
C00M C00Y C01A 123.4(5) . . ?
C01A C00Y C015 111.7(5) . . ?
C00U C010 C00W 109.2(4) . . ?
C00U C010 C013 123.6(4) . . ?
C013 C010 C00W 127.2(4) . . ?
O6 C011 C016 104.8(3) . . ?
O6 C011 C018 110.1(4) . . ?
C016 C011 C018 112.2(4) . . ?
C014 C013 C010 115.8(5) . . ?
F1 C014 C00V 117.3(4) . . ?
F1 C014 C013 120.9(5) . . ?
C013 C014 C00V 121.8(5) . . ?
N4 C015 C00Y 175.3(6) . . ?
C01B C017 C00R 113.5(5) . . ?
N3 C01A C00Y 177.0(7) . . ?
C017 C01B C1A 108.2(8) . . ?
C1B C01B C017 120.0(7) . . ?
C4 C1A C01B 108.8(13) . . ?
C01B C1B C2B 115.6(9) . . ?
C6B C5B C4B 109.2(14) . . ?
C5B C4B C3B 108.3(13) . . ?
C2B C3B C4B 105.6(11) . . ?
C3B C2B C1B 111.1(11) . . ?
C1A C4 C5 114.4(16) . . ?
C4 C5 C1 120.9(19) . . ?
C2 C1 C5 104.6(14) . . ?
C1 C2 C0AA 90.2(16) . . ?

loop_
_geom_bond_atom_site_label_1
_geom_bond_atom_site_label_2
_geom_bond_distance
_geom_bond_site_symmetry_2
_geom_bond_publ_flag
S001 C00B 1.724(3) . ?
S001 C00G 1.743(3) 3_766 ?
F1 C014 1.340(6) . ?
S002 C00J 1.716(4) . ?
S002 C00Q 1.760(4) . ?
F2 C00V 1.348(5) . ?
S003 C00E 1.745(4) . ?
S003 C00N 1.731(4) . ?
N3 C01A 1.140(7) . ?
N4 C015 1.125(7) . ?
F005 C00O 1.355(4) . ?
O5 C00W 1.218(6) . ?
O6 C8 1.347(4) . ?
O6 C011 1.447(5) . ?
C00A C00B 1.420(5) . ?
C00A C00C 1.478(4) . ?
C00A C00G 1.374(5) . ?
C8 C00C 1.415(5) . ?
C8 C00S 1.396(5) . ?
O7 C00F 1.358(4) . ?
O7 C00P 1.452(4) . ?
C00B C00B 1.383(6) 3_766 ?
C00C C00F 1.402(5) . ?
C00E C00G 1.447(5) . ?
C00E C00H 1.372(5) . ?
C00F C00K 1.401(5) . ?
C00H C00J 1.410(5) . ?
C00I C00L 1.380(6) . ?
C00I C00Q 1.409(6) . ?
C00J C00N 1.394(5) . ?
C00K C00O 1.373(6) . ?
C00L C00M 1.465(6) . ?
C00L C00W 1.464(6) . ?
C00M C00U 1.485(6) . ?
C00M C00Y 1.369(7) . ?
C00N C00R 1.394(6) . ?
C00O C00S 1.367(6) . ?
C00P C00Z 1.494(6) . ?
C00P C012 1.498(7) . ?
C00Q C00R 1.414(6) . ?
C00R C017 1.514(6) . ?
C00T C00U 1.393(6) . ?
C00T C00V 1.367(7) . ?
C00U C010 1.386(7) . ?
C00V C014 1.387(8) . ?
C00W C010 1.478(6) . ?
C00Y C015 1.441(7) . ?
C00Y C01A 1.420(7) . ?
C010 C013 1.389(7) . ?
C011 C016 1.504(6) . ?
C011 C018 1.519(7) . ?
C013 C014 1.364(7) . ?
C017 C01B 1.498(8) . ?
C01B C1A 1.553(16) . ?
C01B C1B 1.417(14) . ?
C1A C4 1.514(15) . ?
C1B C2B 1.577(13) . ?
C6B C5B 1.434(12) . ?
C5B C4B 1.440(13) . ?
C4B C3B 1.578(12) . ?
C3B C2B 1.519(15) . ?
C4 C5 1.530(17) . ?
C5 C1 1.537(16) . ?
C1 C2 1.472(15) . ?
C2 C0AA 1.487(17) . ?
